data_4342487
loop_
_publ_author_name
'Cullen, William'
'Hunter, Christopher A.'
'Ward, Michael D.'

_publ_section_title
;
 An Interconverting Family of Coordination Cages and a meso-Helicate;
 Effects of Temperature, Concentration, and Solvent on the Product
 Distribution of a Self-Assembly Process.
;
_journal_issue 6
_journal_name_full 'Inorganic chemistry'
_journal_page_first 2626
_journal_page_last 2637
_journal_paper_doi 10.1021/ic502780b
_journal_volume 54
_journal_year 2015
_chemical_formula_moiety 'C90 H78 Co2 N18 O6, 4(B F4)'
_chemical_formula_sum 'C90 H78 B4 Co2 F16 N18 O6'
_chemical_formula_weight 1972.80
_chemical_name_common M2L3OH
_chemical_name_systematic
;
 ?
;
_space_group_crystal_system trigonal
_space_group_IT_number 167
_space_group_name_Hall '-R 3 2"c'
_space_group_name_H-M_alt 'R -3 c'
_symmetry_space_group_name_Hall '-R 3 2"c'
_symmetry_space_group_name_H-M 'R -3 c :H'
_atom_sites_solution_hydrogens geom
_audit_creation_date 2014-10-06
_audit_creation_method
;
Olex2 1.2
(compiled 2014.09.19 svn.r3010 for OlexSys, GUI svn.r4874)
;
_cell_angle_alpha 90
_cell_angle_beta 90
_cell_angle_gamma 120
_cell_formula_units_Z 12
_cell_length_a 18.885(3)
_cell_length_b 18.885(3)
_cell_length_c 101.44(2)
_cell_measurement_reflns_used 0
_cell_measurement_temperature 100(2)
_cell_measurement_theta_max 27.9
_cell_measurement_theta_min 2.4
_cell_volume 31331(9)
_computing_cell_refinement 'CrystalClear-SM Expert 3.1 b27 (Rigaku, 20112)'
_computing_data_collection 'CrystalClear-SM Expert 3.1 b27 (Rigaku, 20112)'
_computing_data_reduction 'CrystalClear-SM Expert 3.1 b27 (Rigaku, 20112)'
_computing_molecular_graphics 'Olex2 (Dolomanov et al., 2009)'
_computing_publication_material 'Olex2 (Dolomanov et al., 2009)'
_computing_structure_refinement 'XL 2013'
_diffrn_ambient_temperature 100.15
_diffrn_detector_area_resol_mean 28.5714
_diffrn_measured_fraction_theta_full 0.717
_diffrn_measured_fraction_theta_max 0.993
_diffrn_measurement_device_type 'Rigaku Saturn724+ (2x2 bin mode)'
_diffrn_measurement_method '\w scans'
_diffrn_radiation_monochromator Mirrors
_diffrn_radiation_type 'Mo K\a'
_diffrn_radiation_wavelength 0.71075
_diffrn_reflns_av_R_equivalents 0.156
_diffrn_reflns_av_unetI/netI 0.0700
_diffrn_reflns_Laue_measured_fraction_full 0.717
_diffrn_reflns_Laue_measured_fraction_max 0.993
_diffrn_reflns_limit_h_max 23
_diffrn_reflns_limit_h_min -24
_diffrn_reflns_limit_k_max 24
_diffrn_reflns_limit_k_min -15
_diffrn_reflns_limit_l_max 131
_diffrn_reflns_limit_l_min -55
_diffrn_reflns_number 4534
_diffrn_reflns_point_group_measured_fraction_full 0.717
_diffrn_reflns_point_group_measured_fraction_max 0.993
_diffrn_reflns_theta_full 27.9
_diffrn_reflns_theta_max 27.9
_diffrn_reflns_theta_min 2.4
_diffrn_source 'Sealed Tube'
_diffrn_standards_number 0
_exptl_absorpt_coefficient_mu 0.402
_exptl_absorpt_correction_T_max 1.000
_exptl_absorpt_correction_T_min 0.508
_exptl_absorpt_correction_type none
_exptl_crystal_colour Orange
_exptl_crystal_density_diffrn 1.255
_exptl_crystal_density_method "'not measured'"
_exptl_crystal_description Plate
_exptl_crystal_F_000 12120
_exptl_crystal_size_max 0.22
_exptl_crystal_size_mid 0.08
_exptl_crystal_size_min 0.03
_refine_diff_density_max 0.818
_refine_diff_density_min -0.878
_refine_diff_density_rms 0.120
_refine_ls_extinction_method none
_refine_ls_goodness_of_fit_ref 1.692
_refine_ls_hydrogen_treatment constr
_refine_ls_matrix_type full
_refine_ls_number_parameters 335
_refine_ls_number_reflns 4534
_refine_ls_number_restraints 463
_refine_ls_restrained_S_all 1.680
_refine_ls_R_factor_all 0.2427
_refine_ls_R_factor_gt 0.1876
_refine_ls_shift/su_max 0.000
_refine_ls_shift/su_mean 0.000
_refine_ls_structure_factor_coef Fsqd
_refine_ls_weighting_details 'w=1/[\s^2^(Fo^2^)+(0.2000P)^2^] where P=(Fo^2^+2Fc^2^)/3'
_refine_ls_weighting_scheme calc
_refine_ls_wR_factor_gt 0.4864
_refine_ls_wR_factor_ref 0.5191
_reflns_Friedel_coverage 0.000
_reflns_number_gt 2120
_reflns_number_total 4534
_reflns_threshold_expression 'I > 2\s(I)'
_cod_data_source_file ic502780b_si_003.cif
_cod_data_source_block 2013ncs0568
_cod_depositor_comments 'Adding full bibliography for 4342486--4342489.cif.'
_cod_original_cell_volume 31333(11)
_cod_database_code 4342487
_shelxl_version_number 2013-4
_shelx_space_group_comment
;
The symmetry employed for this shelxl refinement is uniquely defined
by the following loop, which should always be used as a source of
symmetry information in preference to the above space-group names.
They are only intended as comments.
;
_olex2_refinement_description
;
1. Fixed Uiso
 At 1.2 times of:
  All C(H) groups, H47C of O47A, All C(H,H) groups
 At 1.5 times of:
  H47F of O47B, H12F of O12B, H12C of O12A
2. Shared sites
{C12A, C12B}
{C47A, C47B}
3. Restrained distances
 C44A-C47A
 1.55 with sigma of 0.01
 C47A-C45A
 2.54 with sigma of 0.02
 C47A-C43A
 2.54 with sigma of 0.02
 C12A-O12A
 1.33 with sigma of 0.01
 C18A-O12A
 2.73 with sigma of 0.02
 C12A-C13A
 1.55 with sigma of 0.01
 C12A-C14A
 2.54 with sigma of 0.02
 C12A-C18A
 2.54 with sigma of 0.02
 O12A-C14A
 3.69 with sigma of 0.02
 Co2-N36A
 3.32 with sigma of 0.01
 Co2-C37A
 4.4 with sigma of 0.01
 Co2-C38A
 4.23 with sigma of 0.01
 Co2-C39A
 2.95 with sigma of 0.01
 Co2-N40A
 2.1 with sigma of 0.01
 B1-F1 \\sim B1-F2A \\sim B1-F2B
 with sigma of 0.02
 C12A-O12A \\sim C12B-O12B \\sim C47A-O47A \\sim C47B-O47B
 with sigma of 0.02
4. Restrained planarity
 C14A, C13A, C18A, C12A, O12A
 with sigma of 0.01
5. Rigid bond restraints
 C12A, C12B, C13A, C14A, C15A, C17A, C18A, C20A, C21A, C22A, C24A, C51, C52,
 C53, C54, C55, C56, C64, C63, C62, C61, C35A, C37A, C38A, C39A, C42A, C43A,
 C44A, C45A, C46A, C47A, C47B, N16A, N19A, N23A, N36A, N40A, N41A, O12A, O12B,
 O47A, O47B, B1, F1, F2A, F2B
 with sigma for 1-2 distances of 0.003 and sigma for 1-3 distances of 0.006
6. Uiso/Uaniso restraints and constraints
C12A \\sim C12B \\sim C13A \\sim C14A \\sim C15A \\sim C17A \\sim C18A \\sim
C20A \\sim C21A \\sim C22A \\sim C24A \\sim C51 \\sim C52 \\sim C53 \\sim C54
\\sim C55 \\sim C56 \\sim C64 \\sim C63 \\sim C62 \\sim C61 \\sim C35A \\sim
C37A \\sim C38A \\sim C39A \\sim C42A \\sim C43A \\sim C44A \\sim C45A \\sim
C46A \\sim C47A \\sim C47B \\sim N16A \\sim N19A \\sim N23A \\sim N36A \\sim
N40A \\sim N41A \\sim O12A \\sim O12B \\sim O47A \\sim O47B \\sim B1 \\sim F1
\\sim F2A \\sim F2B: within 1.7A with sigma of 0.003 and sigma for terminal
atoms of 0.006
Uanis(C12A) = Uanis(C12B)
Uanis(C47A) = Uanis(C47B)
7. Others
 Sof(C12B)=Sof(H12D)=Sof(H12E)=Sof(O12B)=Sof(H12F)=Sof(C47B)=Sof(H47D)=
 Sof(H47E)=Sof(O47B)=Sof(H47F)=1-FVAR(1)
 Sof(C12A)=Sof(H12A)=Sof(H12B)=Sof(O12A)=Sof(H12C)=Sof(C47A)=Sof(H47A)=
 Sof(H47B)=Sof(O47A)=Sof(H47C)=FVAR(1)
 Sof(F2B)=1-FVAR(2)
 Sof(F2A)=FVAR(2)
8.a Secondary CH2 refined with riding coordinates:
 C12A(H12A,H12B), C12B(H12D,H12E), C24A(H24A,H24B), C35A(H35A,H35B), C47A(H47A,
 H47B), C47B(H47D,H47E)
8.b Aromatic/amide H refined with riding coordinates:
 C14A(H14A), C15A(H15A), C18A(H18A), C21A(H21A), C22A(H22A), C52(H52),
 C53(H53), C54(H54), C63(H63), C62(H62), C61(H61), C37A(H37A), C38A(H38A),
 C42A(H42A), C43A(H43A), C45A(H45A)
8.c Fitted pentagon refined as free rotating group:
 N19A(C20A,C21A,C22A,N23A), N36A(C37A,C38A,C39A,N40A)
8.d Fitted hexagon refined as free rotating group:
 C13A(C14A,C15A,N16A,C17A,C18A), N41A(C42A,C43A,C44A,C45A,C46A)
8.e Tetrahedral OH refined with riding coordinates:
 O12A(H12C), O12B(H12F), O47A(H47C), O47B(H47F)
8.f Naphthalene refined as free rotating group:
 C51(C52,C53,C54,C55,C56,C64,C63,C62,C61)
;
_olex2_submission_special_instructions 'No special instructions were received'

loop_
_space_group_symop_operation_xyz
'x, y, z'
'-y, x-y, z'
'-x+y, -x, z'
'y, x, -z+1/2'
'-x, -x+y, -z+1/2'
'x-y, -y, -z+1/2'
'x+2/3, y+1/3, z+1/3'
'-y+2/3, x-y+1/3, z+1/3'
'-x+y+2/3, -x+1/3, z+1/3'
'y+2/3, x+1/3, -z+5/6'
'-x+2/3, -x+y+1/3, -z+5/6'
'x-y+2/3, -y+1/3, -z+5/6'
'x+1/3, y+2/3, z+2/3'
'-y+1/3, x-y+2/3, z+2/3'
'-x+y+1/3, -x+2/3, z+2/3'
'y+1/3, x+2/3, -z+7/6'
'-x+1/3, -x+y+2/3, -z+7/6'
'x-y+1/3, -y+2/3, -z+7/6'
'-x, -y, -z'
'y, -x+y, -z'
'x-y, x, -z'
'-y, -x, z-1/2'
'x, x-y, z-1/2'
'-x+y, y, z-1/2'
'-x+2/3, -y+1/3, -z+1/3'
'y+2/3, -x+y+1/3, -z+1/3'
'x-y+2/3, x+1/3, -z+1/3'
'-y+2/3, -x+1/3, z-1/6'
'x+2/3, x-y+1/3, z-1/6'
'-x+y+2/3, y+1/3, z-1/6'
'-x+1/3, -y+2/3, -z+2/3'
'y+1/3, -x+y+2/3, -z+2/3'
'x-y+1/3, x+2/3, -z+2/3'
'-y+1/3, -x+2/3, z+1/6'
'x+1/3, x-y+2/3, z+1/6'
'-x+y+1/3, y+2/3, z+1/6'

loop_
_atom_site_label
_atom_site_type_symbol
_atom_site_fract_x
_atom_site_fract_y
_atom_site_fract_z
_atom_site_U_iso_or_equiv
_atom_site_adp_type
_atom_site_occupancy
_atom_site_site_symmetry_order
_atom_site_calc_flag
_atom_site_refinement_flags_posn
_atom_site_refinement_flags_adp
_atom_site_refinement_flags_occupancy
_atom_site_disorder_assembly
_atom_site_disorder_group
Co1 Co 1.0000 1.0000 0.13471(2) 0.1033(13) Uani 1 3 d S T P . .
Co2 Co 1.0000 1.0000 0.05732(2) 0.0929(12) Uani 1 3 d DS T P . .
C12A C 0.9664(9) 0.6918(8) 0.16840(10) 0.1508(17) Uani 0.437(11) 1 d D U . A 1
H12A H 1.0181 0.6904 0.1682 0.181 Uiso 0.437(11) 1 calc R . . A 1
H12B H 0.9538 0.6967 0.1777 0.181 Uiso 0.437(11) 1 calc R . . A 1
O12A O 0.9056(11) 0.6217(9) 0.16331(15) 0.158(4) Uani 0.437(11) 1 d D U . A 1
H12C H 0.8816 0.5880 0.1694 0.238 Uiso 0.437(11) 1 calc R . . A 1
C12B C 0.9664(9) 0.6918(8) 0.16840(10) 0.1508(17) Uani 0.563(11) 1 d . U . A 2
H12D H 0.9096 0.6616 0.1718 0.181 Uiso 0.563(11) 1 calc R . . A 2
H12E H 0.9734 0.6552 0.1622 0.181 Uiso 0.563(11) 1 calc R . . A 2
O12B O 1.0189(14) 0.7086(15) 0.17885(15) 0.157(3) Uani 0.563(11) 1 d . U . A 2
H12F H 0.9951 0.6737 0.1848 0.236 Uiso 0.563(11) 1 calc R . . A 2
C13A C 0.9776(6) 0.7675(6) 0.16058(6) 0.1470(19) Uani 1 1 d D U . . .
C14A C 1.0372(6) 0.8460(7) 0.16418(7) 0.145(2) Uani 1 1 d DG U . A .
H14A H 1.0718 0.8540 0.1715 0.173 Uiso 1 1 calc R . . . .
C15A C 1.0462(6) 0.9130(6) 0.15707(8) 0.140(2) Uani 1 1 d G U . A .
H15A H 1.0869 0.9667 0.1595 0.168 Uiso 1 1 calc R . . . .
N16A N 0.9956(7) 0.9013(6) 0.14635(6) 0.137(2) Uani 1 1 d G U . A .
C17A C 0.9360(6) 0.8228(7) 0.14275(6) 0.138(2) Uani 1 1 d G U . A .
C18A C 0.9270(6) 0.7558(6) 0.14987(7) 0.142(2) Uani 1 1 d DG U . A .
H18A H 0.8862 0.7021 0.1474 0.170 Uiso 1 1 calc R . . . .
N19A N 1.1081(5) 1.0192(6) 0.12466(6) 0.112(2) Uani 1 1 d . U . . .
C20A C 1.1809(6) 1.0746(6) 0.13143(6) 0.114(2) Uani 1 1 d G U . . .
C21A C 1.2480(5) 1.0777(6) 0.12460(8) 0.118(2) Uani 1 1 d G U . . .
H21A H 1.3040 1.1099 0.1270 0.141 Uiso 1 1 calc R . . . .
C22A C 1.2167(6) 1.0242(6) 0.11361(7) 0.118(2) Uani 1 1 d G U . . .
H22A H 1.2481 1.0143 0.1073 0.142 Uiso 1 1 calc R . . . .
N23A N 1.1303(6) 0.9880(5) 0.11365(6) 0.114(2) Uani 1 1 d G U . . .
C24A C 1.0737(11) 0.9308(10) 0.10537(10) 0.114(2) Uani 1 1 d . U . . .
H24A H 1.0972 0.9395 0.0964 0.137 Uiso 1 1 calc R . . . .
H24B H 1.0255 0.9384 0.1050 0.137 Uiso 1 1 calc R . . . .
C51 C 1.0449(5) 0.8401(4) 0.10985(6) 0.119(2) Uani 1 1 d . U . . .
C52 C 1.0811(5) 0.8356(5) 0.12151(6) 0.120(2) Uani 1 1 d G U . . .
H52 H 1.1211 0.8842 0.1257 0.144 Uiso 1 1 calc R . . . .
C53 C 1.0588(6) 0.7599(5) 0.12701(6) 0.123(2) Uani 1 1 d G U . . .
H53 H 1.0836 0.7567 0.1350 0.148 Uiso 1 1 calc R . . . .
C54 C 1.0004(6) 0.6887(5) 0.12085(6) 0.127(2) Uani 1 1 d G U . . .
H54 H 0.9852 0.6369 0.1246 0.153 Uiso 1 1 calc R . . . .
C55 C 0.9642(4) 0.6932(4) 0.10919(5) 0.132(2) Uani 1 1 d G U . . .
C56 C 0.9865(4) 0.7689(4) 0.10369(4) 0.127(2) Uani 1 1 d G U . . .
C64 C 0.9503(6) 0.7735(5) 0.09203(6) 0.132(2) Uani 1 1 d G U . . .
C63 C 0.8918(6) 0.7023(6) 0.08587(7) 0.142(3) Uani 1 1 d G U . . .
H63 H 0.8671 0.7054 0.0779 0.170 Uiso 1 1 calc R . . . .
C62 C 0.8696(6) 0.6266(5) 0.09137(7) 0.146(3) Uani 1 1 d G U . . .
H62 H 0.8296 0.5779 0.0872 0.175 Uiso 1 1 calc R . . . .
C61 C 0.9057(6) 0.6220(4) 0.10304(7) 0.143(3) Uani 1 1 d G U . . .
H61 H 0.8905 0.5703 0.1068 0.171 Uiso 1 1 calc R . . . .
C35A C 0.9564(12) 0.8437(11) 0.08330(11) 0.127(2) Uani 1 1 d . U . . .
H35A H 0.9057 0.8250 0.0781 0.153 Uiso 1 1 calc R . . . .
H35B H 0.9655 0.8908 0.0888 0.153 Uiso 1 1 calc R . . . .
N36A N 1.0269(5) 0.8668(5) 0.07447(6) 0.126(2) Uani 1 1 d D U . . .
C37A C 1.0793(7) 0.8345(5) 0.07203(8) 0.129(2) Uani 1 1 d DG U . . .
H37A H 1.0743 0.7861 0.0758 0.155 Uiso 1 1 calc R . . . .
C38A C 1.1405(6) 0.8872(7) 0.06300(8) 0.129(2) Uani 1 1 d DG U . . .
H38A H 1.1836 0.8803 0.0597 0.155 Uiso 1 1 calc R . . . .
C39A C 1.1259(5) 0.9521(5) 0.05985(7) 0.126(2) Uani 1 1 d DG U . . .
N40A N 1.0557(5) 0.9394(5) 0.06694(7) 0.123(2) Uani 1 1 d DG U . . .
N41A N 0.9321(8) 0.8882(6) 0.04690(9) 0.159(3) Uani 1 1 d . U . . .
C42A C 0.9707(7) 0.8644(7) 0.03770(9) 0.163(3) Uani 1 1 d G U . . .
H42A H 1.0256 0.9012 0.0352 0.195 Uiso 1 1 calc R . . . .
C43A C 0.9289(8) 0.7867(8) 0.03215(8) 0.169(3) Uani 1 1 d DG U . . .
H43A H 0.9553 0.7705 0.0259 0.203 Uiso 1 1 calc R . . . .
C44A C 0.8486(8) 0.7329(6) 0.03581(9) 0.173(2) Uani 1 1 d DG U . . .
C45A C 0.8100(7) 0.7567(7) 0.04501(10) 0.168(2) Uani 1 1 d DG U . . .
H45A H 0.7550 0.7199 0.0475 0.202 Uiso 1 1 calc R . . . .
C46A C 0.8517(8) 0.8343(8) 0.05056(8) 0.162(3) Uani 1 1 d G U . . .
C47A C 0.8105(12) 0.6423(8) 0.03113(15) 0.178(2) Uani 0.437(11) 1 d D U . A 1
H47A H 0.8279 0.6391 0.0221 0.213 Uiso 0.437(11) 1 calc R . . A 1
H47B H 0.8255 0.6105 0.0371 0.213 Uiso 0.437(11) 1 calc R . . A 1
O47A O 0.7265(16) 0.615(2) 0.0317(2) 0.181(3) Uani 0.437(11) 1 d . U . A 1
H47C H 0.7135 0.6346 0.0254 0.217 Uiso 0.437(11) 1 calc R . . A 1
C47B C 0.8105(12) 0.6423(8) 0.03113(15) 0.178(2) Uani 0.563(11) 1 d . U . A 2
H47D H 0.8030 0.6087 0.0391 0.213 Uiso 0.563(11) 1 calc R . . A 2
H47E H 0.7552 0.6253 0.0277 0.213 Uiso 0.563(11) 1 calc R . . A 2
O47B O 0.8504(15) 0.6201(16) 0.02157(17) 0.184(3) Uani 0.563(11) 1 d . U . A 2
H47F H 0.8543 0.5803 0.0243 0.276 Uiso 0.563(11) 1 calc R . . A 2
B1 B 0.3135(13) 0.9802(13) 0.0833 0.193(6) Uani 1 2 d S TU P . .
F1 F 0.3632(9) 1.0186(9) 0.09389(11) 0.200(5) Uani 1 1 d . U . . .
F2A F 0.2438(19) 0.957(3) 0.0905(4) 0.193(6) Uani 0.37(3) 1 d . U . B 1
F2B F 0.2464(13) 0.9916(18) 0.0840(3) 0.192(6) Uani 0.63(3) 1 d . U . B 2

loop_
_atom_site_aniso_label
_atom_site_aniso_U_11
_atom_site_aniso_U_22
_atom_site_aniso_U_33
_atom_site_aniso_U_23
_atom_site_aniso_U_13
_atom_site_aniso_U_12
Co1 0.1384(19) 0.1384(19) 0.0330(12) 0.000 0.000 0.0692(10)
Co2 0.1184(18) 0.1184(18) 0.0419(12) 0.000 0.000 0.0592(9)
C12A 0.195(3) 0.202(3) 0.081(2) 0.030(2) 0.002(2) 0.118(2)
O12A 0.199(5) 0.204(4) 0.090(5) 0.030(4) 0.003(4) 0.113(4)
C12B 0.195(3) 0.202(3) 0.081(2) 0.030(2) 0.002(2) 0.118(2)
O12B 0.201(5) 0.203(5) 0.090(4) 0.030(4) -0.006(4) 0.117(4)
C13A 0.192(3) 0.201(3) 0.075(2) 0.028(2) 0.004(2) 0.119(3)
C14A 0.191(4) 0.201(4) 0.070(3) 0.028(3) 0.001(3) 0.120(3)
C15A 0.188(4) 0.201(4) 0.063(3) 0.027(3) 0.002(3) 0.121(4)
N16A 0.186(4) 0.200(4) 0.057(3) 0.026(3) 0.005(3) 0.121(4)
C17A 0.186(4) 0.199(4) 0.059(3) 0.025(3) 0.009(3) 0.120(4)
C18A 0.189(4) 0.199(4) 0.067(3) 0.027(3) 0.009(3) 0.119(3)
N19A 0.162(5) 0.142(4) 0.051(3) -0.002(3) -0.009(3) 0.089(4)
C20A 0.162(5) 0.143(5) 0.054(3) 0.000(3) -0.011(3) 0.088(4)
C21A 0.162(5) 0.145(5) 0.061(3) -0.001(3) -0.011(3) 0.088(4)
C22A 0.163(5) 0.144(4) 0.064(3) -0.004(3) -0.009(3) 0.089(4)
N23A 0.163(4) 0.143(4) 0.057(2) -0.005(2) -0.009(3) 0.090(4)
C24A 0.166(4) 0.142(4) 0.057(3) -0.005(2) -0.012(3) 0.094(4)
C51 0.171(4) 0.143(4) 0.066(2) -0.004(2) -0.015(3) 0.097(4)
C52 0.173(5) 0.143(4) 0.068(3) -0.001(3) -0.015(3) 0.097(4)
C53 0.175(5) 0.144(4) 0.073(3) -0.001(3) -0.015(3) 0.097(4)
C54 0.178(5) 0.145(4) 0.078(3) 0.000(3) -0.017(3) 0.095(4)
C55 0.182(4) 0.146(4) 0.081(3) -0.003(3) -0.022(3) 0.092(4)
C56 0.179(4) 0.145(4) 0.074(3) -0.006(2) -0.020(3) 0.094(4)
C64 0.184(4) 0.148(4) 0.078(3) -0.009(2) -0.026(3) 0.094(4)
C63 0.189(5) 0.150(4) 0.089(3) -0.007(3) -0.029(3) 0.086(4)
C62 0.191(5) 0.151(4) 0.093(3) -0.005(3) -0.028(3) 0.084(4)
C61 0.188(5) 0.150(4) 0.091(3) -0.005(3) -0.024(3) 0.086(4)
C35A 0.182(5) 0.148(4) 0.074(3) -0.015(3) -0.024(3) 0.099(4)
N36A 0.183(5) 0.149(4) 0.073(3) -0.021(3) -0.024(3) 0.104(4)
C37A 0.185(5) 0.151(5) 0.079(3) -0.021(3) -0.021(3) 0.105(4)
C38A 0.185(5) 0.152(5) 0.078(3) -0.022(3) -0.020(3) 0.106(4)
C39A 0.183(5) 0.151(5) 0.074(3) -0.026(3) -0.020(3) 0.105(4)
N40A 0.182(5) 0.148(5) 0.069(3) -0.025(3) -0.022(3) 0.105(4)
N41A 0.217(5) 0.177(4) 0.078(3) -0.026(3) -0.077(3) 0.095(4)
C42A 0.218(4) 0.179(4) 0.082(3) -0.030(3) -0.074(3) 0.093(4)
C43A 0.221(4) 0.181(4) 0.089(3) -0.033(3) -0.072(3) 0.088(3)
C44A 0.222(3) 0.185(3) 0.093(3) -0.034(3) -0.072(3) 0.086(3)
C45A 0.218(4) 0.183(4) 0.089(3) -0.028(3) -0.075(3) 0.090(3)
C46A 0.217(4) 0.180(4) 0.083(3) -0.024(3) -0.077(4) 0.093(4)
C47A 0.224(3) 0.186(3) 0.097(2) -0.037(2) -0.070(3) 0.083(3)
O47A 0.223(4) 0.189(5) 0.100(5) -0.038(5) -0.069(5) 0.080(5)
C47B 0.224(3) 0.186(3) 0.097(2) -0.037(2) -0.070(3) 0.083(3)
O47B 0.227(5) 0.189(5) 0.102(4) -0.042(4) -0.066(4) 0.080(4)
B1 0.201(7) 0.201(7) 0.145(9) -0.035(5) 0.035(5) 0.078(9)
F1 0.205(8) 0.207(8) 0.153(8) -0.033(5) 0.025(5) 0.077(9)
F2A 0.200(8) 0.200(9) 0.144(10) -0.037(6) 0.035(6) 0.075(10)
F2B 0.199(8) 0.201(9) 0.142(9) -0.041(6) 0.035(6) 0.076(9)

loop_
_atom_type_symbol
_atom_type_description
_atom_type_scat_dispersion_real
_atom_type_scat_dispersion_imag
_atom_type_scat_source
C C 0.0033 0.0016 'International Tables Vol C Tables 4.2.6.8 and 6.1.1.4'
H H 0.0000 0.0000 'International Tables Vol C Tables 4.2.6.8 and 6.1.1.4'
B B 0.0013 0.0007 'International Tables Vol C Tables 4.2.6.8 and 6.1.1.4'
Co Co 0.3494 0.9721 'International Tables Vol C Tables 4.2.6.8 and 6.1.1.4'
F F 0.0171 0.0103 'International Tables Vol C Tables 4.2.6.8 and 6.1.1.4'
N N 0.0061 0.0033 'International Tables Vol C Tables 4.2.6.8 and 6.1.1.4'
O O 0.0106 0.0060 'International Tables Vol C Tables 4.2.6.8 and 6.1.1.4'

loop_
_geom_angle_atom_site_label_1
_geom_angle_atom_site_label_2
_geom_angle_atom_site_label_3
_geom_angle
_geom_angle_site_symmetry_1
_geom_angle_site_symmetry_3
N16A Co1 N16A 93.3(6) 3_675 .
N16A Co1 N16A 93.3(6) 2_765 3_675
N16A Co1 N16A 93.3(6) 2_765 .
N19A Co1 N16A 91.6(5) 3_675 3_675
N19A Co1 N16A 76.4(4) 3_675 .
N19A Co1 N16A 91.6(7) 2_765 2_765
N19A Co1 N16A 168.8(4) 2_765 .
N19A Co1 N16A 76.4(5) . 2_765
N19A Co1 N16A 168.8(7) 3_675 2_765
N19A Co1 N16A 76.4(7) 2_765 3_675
N19A Co1 N16A 168.8(6) . 3_675
N19A Co1 N16A 91.6(4) . .
N19A Co1 N19A 99.3(2) 3_675 2_765
N19A Co1 N19A 99.3(2) 3_675 .
N19A Co1 N19A 99.3(2) 2_765 .
N40A Co2 N40A 100.8(6) . 3_675
N40A Co2 N40A 100.8(6) 2_765 3_675
N40A Co2 N40A 100.8(5) . 2_765
N41A Co2 N40A 77.1(4) 2_765 .
N41A Co2 N40A 174.4(7) . 2_765
N41A Co2 N40A 174.4(6) 2_765 3_675
N41A Co2 N40A 84.8(7) 3_675 3_675
N41A Co2 N40A 77.1(6) . 3_675
N41A Co2 N40A 77.1(7) 3_675 2_765
N41A Co2 N40A 174.4(4) 3_675 .
N41A Co2 N40A 84.8(6) 2_765 2_765
N41A Co2 N40A 84.8(3) . .
N41A Co2 N41A 97.4(4) 3_675 .
N41A Co2 N41A 97.4(4) 3_675 2_765
N41A Co2 N41A 97.4(4) 2_765 .
H12A C12A H12B 108.0 . .
O12A C12A H12A 109.3 . .
O12A C12A H12B 109.3 . .
O12A C12A C13A 111.4(9) . .
C13A C12A H12A 109.3 . .
C13A C12A H12B 109.3 . .
C12A O12A H12C 109.5 . .
C14A C13A C12A 120.8(6) . .
C14A C13A C18A 120.0 . .
C18A C13A C12A 119.2(6) . .
C13A C14A H14A 120.0 . .
C13A C14A C15A 120.0 . .
C15A C14A H14A 120.0 . .
C14A C15A H15A 120.0 . .
N16A C15A C14A 120.0 . .
N16A C15A H15A 120.0 . .
C15A N16A Co1 124.1(5) . .
C15A N16A C17A 120.0 . .
C17A N16A Co1 115.9(5) . .
C18A C17A N16A 120.0 . .
C20A C17A N16A 114.3(9) 3_675 .
C20A C17A C18A 125.6(9) 3_675 .
C13A C18A H18A 120.0 . .
C17A C18A C13A 120.0 . .
C17A C18A H18A 120.0 . .
C20A N19A Co1 112.5(5) . .
C20A N19A N23A 108.0 . .
N23A N19A Co1 139.2(5) . .
C17A C20A N19A 120.4(8) 2_765 .
C17A C20A C21A 131.6(8) 2_765 .
N19A C20A C21A 108.0 . .
C20A C21A H21A 126.0 . .
C20A C21A C22A 108.0 . .
C22A C21A H21A 126.0 . .
C21A C22A H22A 126.0 . .
N23A C22A C21A 108.0 . .
N23A C22A H22A 126.0 . .
C22A N23A N19A 108.0 . .
C24A N23A N19A 122.4(9) . .
C24A N23A C22A 129.5(9) . .
N23A C24A H24A 109.0 . .
N23A C24A H24B 109.0 . .
N23A C24A C51 112.9(9) . .
H24A C24A H24B 107.8 . .
C51 C24A H24A 109.0 . .
C51 C24A H24B 109.0 . .
C52 C51 C24A 113.4(6) . .
C52 C51 C56 120.0 . .
C56 C51 C24A 126.5(6) . .
C51 C52 H52 120.0 . .
C51 C52 C53 120.0 . .
C53 C52 H52 120.0 . .
C52 C53 H53 120.0 . .
C54 C53 C52 120.0 . .
C54 C53 H53 120.0 . .
C53 C54 H54 120.0 . .
C55 C54 C53 120.0 . .
C55 C54 H54 120.0 . .
C54 C55 C56 120.0 . .
C54 C55 C61 120.0 . .
C56 C55 C61 120.0 . .
C55 C56 C51 120.0 . .
C64 C56 C51 120.0 . .
C64 C56 C55 120.0 . .
C56 C64 C63 120.0 . .
C56 C64 C35A 135.2(7) . .
C63 C64 C35A 104.7(7) . .
C64 C63 H63 120.0 . .
C62 C63 C64 120.0 . .
C62 C63 H63 120.0 . .
C63 C62 H62 120.0 . .
C63 C62 C61 120.0 . .
C61 C62 H62 120.0 . .
C55 C61 H61 120.0 . .
C62 C61 C55 120.0 . .
C62 C61 H61 120.0 . .
C64 C35A H35A 110.6 . .
C64 C35A H35B 110.6 . .
H35A C35A H35B 108.7 . .
N36A C35A C64 105.7(12) . .
N36A C35A H35A 110.6 . .
N36A C35A H35B 110.6 . .
C37A N36A C35A 134.2(8) . .
N40A N36A C35A 117.7(8) . .
N40A N36A C37A 108.0 . .
N36A C37A H37A 126.0 . .
C38A C37A N36A 108.0 . .
C38A C37A H37A 126.0 . .
C37A C38A H38A 126.0 . .
C37A C38A C39A 108.0 . .
C39A C38A H38A 126.0 . .
C38A C39A C46A 130.3(7) . 2_765
N40A C39A C38A 108.0 . .
N40A C39A C46A 121.4(6) . 2_765
N36A N40A Co2 135.2(4) . .
N36A N40A C39A 108.0 . .
C39A N40A Co2 110.3(4) . .
C42A N41A Co2 120.1(7) . .
C42A N41A C46A 120.0 . .
C46A N41A Co2 119.4(7) . .
N41A C42A H42A 120.0 . .
C43A C42A N41A 120.0 . .
C43A C42A H42A 120.0 . .
C42A C43A H43A 120.0 . .
C42A C43A C44A 120.0 . .
C44A C43A H43A 120.0 . .
C43A C44A C47A 117.2(9) . .
C45A C44A C43A 120.0 . .
C45A C44A C47A 122.0(8) . .
C44A C45A H45A 120.0 . .
C44A C45A C46A 120.0 . .
C46A C45A H45A 120.0 . .
N41A C46A C39A 108.9(9) . 3_675
C45A C46A C39A 131.1(9) . 3_675
C45A C46A N41A 120.0 . .
C44A C47A H47A 111.3 . .
C44A C47A H47B 111.3 . .
H47A C47A H47B 109.2 . .
O47A C47A C44A 102.2(17) . .
O47A C47A H47A 111.3 . .
O47A C47A H47B 111.3 . .
C47A O47A H47C 109.5 . .
F1 B1 F1 105(2) 16_454 .
F1 B1 F2B 98.4(16) . 16_454
F1 B1 F2B 108.3(11) 16_454 16_454
F1 B1 F2B 108.3(11) . .
F1 B1 F2B 98.3(16) 16_454 .
F2A B1 F1 92.9(19) . .
F2A B1 F1 137(3) . 16_454
F2A B1 F1 137(3) 16_454 .
F2A B1 F1 92.9(19) 16_454 16_454
F2A B1 F2A 100(4) 16_454 .
F2B B1 F2B 136(3) . 16_454

loop_
_geom_bond_atom_site_label_1
_geom_bond_atom_site_label_2
_geom_bond_distance
_geom_bond_site_symmetry_2
Co1 N16A 2.172(11) 3_675
Co1 N16A 2.172(7) .
Co1 N16A 2.172(12) 2_765
Co1 N19A 2.145(8) 3_675
Co1 N19A 2.145(7) .
Co1 N19A 2.145(7) 2_765
Co2 N40A 2.138(15) 2_765
Co2 N40A 2.138(11) 3_675
Co2 N40A 2.138(5) .
Co2 N41A 2.124(8) 3_675
Co2 N41A 2.124(8) .
Co2 N41A 2.124(8) 2_765
C12A H12A 0.9900 .
C12A H12B 0.9900 .
C12A O12A 1.349(9) .
C12A C13A 1.553(8) .
O12A H12C 0.8400 .
O12B H12F 0.8400 .
C13A C14A 1.3900 .
C13A C18A 1.3900 .
C14A H14A 0.9500 .
C14A C15A 1.3900 .
C15A H15A 0.9500 .
C15A N16A 1.3900 .
N16A C17A 1.3900 .
C17A C18A 1.3900 .
C17A C20A 1.38(3) 3_675
C18A H18A 0.9500 .
N19A C20A 1.4200 .
N19A N23A 1.4200 .
C20A C17A 1.38(2) 2_765
C20A C21A 1.4200 .
C21A H21A 0.9500 .
C21A C22A 1.4200 .
C22A H22A 0.9500 .
C22A N23A 1.4200 .
N23A C24A 1.364(16) .
C24A H24A 0.9900 .
C24A H24B 0.9900 .
C24A C51 1.583(17) .
C51 C52 1.3900 .
C51 C56 1.3900 .
C52 H52 0.9500 .
C52 C53 1.3900 .
C53 H53 0.9500 .
C53 C54 1.3900 .
C54 H54 0.9500 .
C54 C55 1.3900 .
C55 C56 1.3900 .
C55 C61 1.3900 .
C56 C64 1.3900 .
C64 C63 1.3900 .
C64 C35A 1.550(16) .
C63 H63 0.9500 .
C63 C62 1.3900 .
C62 H62 0.9500 .
C62 C61 1.3900 .
C61 H61 0.9500 .
C35A H35A 0.9900 .
C35A H35B 0.9900 .
C35A N36A 1.478(19) .
N36A C37A 1.4200 .
N36A N40A 1.4200 .
C37A H37A 0.9500 .
C37A C38A 1.4200 .
C38A H38A 0.9500 .
C38A C39A 1.4200 .
C39A N40A 1.4200 .
C39A C46A 1.43(3) 2_765
N41A C42A 1.3900 .
N41A C46A 1.3900 .
C42A H42A 0.9500 .
C42A C43A 1.3900 .
C43A H43A 0.9500 .
C43A C44A 1.3900 .
C44A C45A 1.3900 .
C44A C47A 1.562(8) .
C45A H45A 0.9500 .
C45A C46A 1.3900 .
C46A C39A 1.43(2) 3_675
C47A H47A 0.9900 .
C47A H47B 0.9900 .
C47A O47A 1.401(17) .
O47A H47C 0.8400 .
O47B H47F 0.8400 .
B1 F1 1.369(14) 16_454
B1 F1 1.369(14) .
B1 F2A 1.368(17) .
B1 F2A 1.368(17) 16_454
B1 F2B 1.389(15) .
B1 F2B 1.390(15) 16_454

loop_
_geom_torsion_atom_site_label_1
_geom_torsion_atom_site_label_2
_geom_torsion_atom_site_label_3
_geom_torsion_atom_site_label_4
_geom_torsion
_geom_torsion_site_symmetry_1
_geom_torsion_site_symmetry_4
Co1 N16A C17A C18A -178.2(5) . .
Co1 N16A C17A C20A 6.1(15) . 3_675
Co1 N19A C20A C17A -3.8(14) . 2_765
Co1 N19A C20A C21A 175.1(6) . .
Co1 N19A N23A C22A -173.1(9) . .
Co1 N19A N23A C24A 4.5(12) . .
Co2 N41A C42A C43A 171.7(6) . .
Co2 N41A C46A C39A 9.5(13) . 3_675
Co2 N41A C46A C45A -171.8(6) . .
C12A C13A C14A C15A -179.9(3) . .
C12A C13A C18A C17A 179.9(3) . .
O12A C12A C13A C14A -179.9(4) . .
O12A C12A C13A C18A 0.2(6) . .
C13A C14A C15A N16A 0.0 . .
C14A C13A C18A C17A 0.0 . .
C14A C15A N16A Co1 178.0(5) . .
C14A C15A N16A C17A 0.0 . .
C15A N16A C17A C18A 0.0 . .
C15A N16A C17A C20A -175.7(15) . 3_675
N16A C17A C18A C13A 0.0 . .
C17A C20A C21A C22A 178.8(17) 2_765 .
C18A C13A C14A C15A 0.0 . .
N19A C20A C21A C22A 0.0 . .
N19A N23A C24A C51 -90.1(13) . .
C20A C17A C18A C13A 175.2(18) 3_675 .
C20A N19A N23A C22A 0.0 . .
C20A N19A N23A C24A 177.6(11) . .
C20A C21A C22A N23A 0.0 . .
C21A C22A N23A N19A 0.0 . .
C21A C22A N23A C24A -177.4(12) . .
C22A N23A C24A C51 86.9(13) . .
N23A N19A C20A C17A -178.9(14) . 2_765
N23A N19A C20A C21A 0.0 . .
N23A C24A C51 C52 1.5(14) . .
N23A C24A C51 C56 178.1(8) . .
C24A C51 C52 C53 176.8(9) . .
C24A C51 C56 C55 -176.4(10) . .
C24A C51 C56 C64 3.6(10) . .
C51 C52 C53 C54 0.0 . .
C51 C56 C64 C63 180.0 . .
C51 C56 C64 C35A -2.1(13) . .
C52 C51 C56 C55 0.0 . .
C52 C51 C56 C64 180.0 . .
C52 C53 C54 C55 0.0 . .
C53 C54 C55 C56 0.0 . .
C53 C54 C55 C61 180.0 . .
C54 C55 C56 C51 0.0 . .
C54 C55 C56 C64 180.0 . .
C54 C55 C61 C62 180.0 . .
C55 C56 C64 C63 0.0 . .
C55 C56 C64 C35A 177.9(13) . .
C56 C51 C52 C53 0.0 . .
C56 C55 C61 C62 0.0 . .
C56 C64 C63 C62 0.0 . .
C56 C64 C35A N36A 85.3(12) . .
C64 C63 C62 C61 0.0 . .
C64 C35A N36A C37A 6.3(16) . .
C64 C35A N36A N40A -169.2(7) . .
C63 C64 C35A N36A -96.6(10) . .
C63 C62 C61 C55 0.0 . .
C61 C55 C56 C51 180.0 . .
C61 C55 C56 C64 0.0 . .
C35A C64 C63 C62 -178.5(9) . .
C35A N36A C37A C38A -175.7(12) . .
C35A N36A N40A Co2 -35.8(10) . .
C35A N36A N40A C39A 176.6(9) . .
N36A C37A C38A C39A 0.0 . .
C37A N36A N40A Co2 147.6(7) . .
C37A N36A N40A C39A 0.0 . .
C37A C38A C39A N40A 0.0 . .
C37A C38A C39A C46A -174.7(17) . 2_765
C38A C39A N40A Co2 -156.3(6) . .
C38A C39A N40A N36A 0.0 . .
N40A N36A C37A C38A 0.0 . .
N41A C42A C43A C44A 0.0 . .
C42A N41A C46A C39A -178.7(13) . 3_675
C42A N41A C46A C45A 0.0 . .
C42A C43A C44A C45A 0.0 . .
C42A C43A C44A C47A -169.6(10) . .
C43A C44A C45A C46A 0.0 . .
C43A C44A C47A O47A -157.8(13) . .
C44A C45A C46A C39A 178.4(16) . 3_675
C44A C45A C46A N41A 0.0 . .
C45A C44A C47A O47A 32.8(17) . .
C46A C39A N40A Co2 19.0(15) 2_765 .
C46A C39A N40A N36A 175.3(16) 2_765 .
C46A N41A C42A C43A 0.0 . .
C47A C44A C45A C46A 169.1(10) . .
